data_7153680
loop_
_publ_author_name
'Xin, Xiaoqing'
'Zhang, Qian'
'Liang, Yongjiu'
'Zhang, Rui'
'Dong, Dewen'

_publ_section_title
;
 Tandem halogenation/Michael-initiated ring-closing reaction of
 \a,\b-unsaturated nitriles and activated methylene compounds: one-pot
 diastereoselective synthesis of functionalized cyclopropanes.
;
_journal_issue 15
_journal_name_full 'Organic &amp; biomolecular chemistry'
_journal_page_first 2427
_journal_page_last 2435
_journal_paper_doi 10.1039/c4ob00087k
_journal_volume 12
_journal_year 2014
_chemical_formula_moiety 'C17 H16 Cl N O4'
_chemical_formula_sum 'C17 H16 Cl N O4'
_chemical_formula_weight 333.76
_chemical_name_systematic
; 
 ? 
;
_space_group_IT_number 2
_symmetry_space_group_name_Hall '-P 1'
_symmetry_space_group_name_H-M 'P -1'
_atom_sites_solution_hydrogens geom
_atom_sites_solution_primary direct
_atom_sites_solution_secondary difmap
_audit_creation_method SHELXL-97
_cell_angle_alpha 93.206(2)
_cell_angle_beta 102.273(2)
_cell_angle_gamma 104.014(2)
_cell_formula_units_Z 2
_cell_length_a 7.7069(10)
_cell_length_b 10.4968(14)
_cell_length_c 11.1874(15)
_cell_measurement_temperature 293(2)
_cell_volume 852.5(2)
_computing_structure_refinement 'SHELXL-97 (Sheldrick, 1997)'
_computing_structure_solution 'SHELXS-97 (Sheldrick, 1990)'
_diffrn_ambient_temperature 293(2)
_diffrn_measured_fraction_theta_full 0.974
_diffrn_measured_fraction_theta_max 0.974
_diffrn_radiation_monochromator graphite
_diffrn_radiation_source 'fine-focus sealed tube'
_diffrn_radiation_type MoK\a
_diffrn_radiation_wavelength 0.71073
_diffrn_reflns_av_R_equivalents 0.0190
_diffrn_reflns_av_sigmaI/netI 0.0358
_diffrn_reflns_limit_h_max 7
_diffrn_reflns_limit_h_min -9
_diffrn_reflns_limit_k_max 12
_diffrn_reflns_limit_k_min -12
_diffrn_reflns_limit_l_max 13
_diffrn_reflns_limit_l_min -13
_diffrn_reflns_number 4655
_diffrn_reflns_theta_full 26.05
_diffrn_reflns_theta_max 26.05
_diffrn_reflns_theta_min 1.87
_exptl_absorpt_coefficient_mu 0.242
_exptl_crystal_density_diffrn 1.300
_exptl_crystal_density_method 'not measured'
_exptl_crystal_F_000 348
_refine_diff_density_max 0.423
_refine_diff_density_min -0.283
_refine_diff_density_rms 0.069
_refine_ls_extinction_method none
_refine_ls_goodness_of_fit_ref 1.072
_refine_ls_hydrogen_treatment mixed
_refine_ls_matrix_type full
_refine_ls_number_parameters 206
_refine_ls_number_reflns 3285
_refine_ls_number_restraints 0
_refine_ls_restrained_S_all 1.072
_refine_ls_R_factor_all 0.0763
_refine_ls_R_factor_gt 0.0631
_refine_ls_shift/su_max 0.004
_refine_ls_shift/su_mean 0.000
_refine_ls_structure_factor_coef Fsqd
_refine_ls_weighting_details 'calc w=1/[\s^2^(Fo^2^)+(0.0926P)^2^+0.2763P] where P=(Fo^2^+2Fc^2^)/3'
_refine_ls_weighting_scheme calc
_refine_ls_wR_factor_gt 0.1618
_refine_ls_wR_factor_ref 0.1744
_reflns_number_gt 2642
_reflns_number_total 3285
_reflns_threshold_expression >2sigma(I)
_cod_data_source_file c4ob00087k2.cif
_cod_data_source_block x
_cod_database_code 7153680

loop_
_symmetry_equiv_pos_as_xyz
'x, y, z'
'-x, -y, -z'

loop_
_atom_site_label
_atom_site_type_symbol
_atom_site_fract_x
_atom_site_fract_y
_atom_site_fract_z
_atom_site_U_iso_or_equiv
_atom_site_adp_type
_atom_site_occupancy
_atom_site_symmetry_multiplicity
_atom_site_calc_flag
_atom_site_refinement_flags
Cl1 Cl 1.41544(11) 0.99031(8) 0.67720(8) 0.0755(3) Uani 1 1 d .
O4 O 0.3864(2) 0.75000(18) 0.10603(16) 0.0486(5) Uani 1 1 d .
O2 O 0.8223(3) 0.5142(2) 0.12087(18) 0.0580(5) Uani 1 1 d .
C11 C 0.4174(3) 0.6817(2) 0.1997(2) 0.0414(6) Uani 1 1 d .
O3 O 0.3072(3) 0.6309(2) 0.25494(19) 0.0626(6) Uani 1 1 d .
C4 C 0.8770(3) 0.7435(2) 0.4389(2) 0.0378(5) Uani 1 1 d .
C5 C 0.8825(3) 0.8164(2) 0.5479(2) 0.0409(6) Uani 1 1 d .
H5 H 0.7735 0.8125 0.5724 0.049 Uiso 1 1 calc R
C9 C 0.6146(3) 0.6757(2) 0.2317(2) 0.0380(5) Uani 1 1 d .
C7 C 0.6953(3) 0.6599(2) 0.3686(2) 0.0389(5) Uani 1 1 d .
H7 H 0.6023 0.6477 0.4176 0.047 Uiso 1 1 calc R
C6 C 1.0460(4) 0.8949(2) 0.6209(2) 0.0449(6) Uani 1 1 d .
H6 H 1.0475 0.9441 0.6930 0.054 Uiso 1 1 calc R
N1 N 0.8336(3) 0.8314(2) 0.1256(2) 0.0524(6) Uani 1 1 d .
C1 C 1.2064(4) 0.8981(2) 0.5840(2) 0.0465(6) Uani 1 1 d .
O1 O 0.4774(3) 0.3895(2) 0.3680(2) 0.0766(7) Uani 1 1 d .
C3 C 1.0409(3) 0.7526(3) 0.4032(2) 0.0453(6) Uani 1 1 d .
H3 H 1.0398 0.7069 0.3292 0.054 Uiso 1 1 calc R
C14 C 0.8048(4) 0.4996(2) 0.2233(2) 0.0444(6) Uani 1 1 d .
C8 C 0.6574(3) 0.5474(2) 0.2711(2) 0.0388(5) Uani 1 1 d .
C2 C 1.2064(4) 0.8287(3) 0.4762(2) 0.0491(6) Uani 1 1 d .
H2 H 1.3160 0.8327 0.4525 0.059 Uiso 1 1 calc R
C16 C 0.4969(4) 0.4278(3) 0.2726(2) 0.0501(6) Uani 1 1 d .
C12 C 0.2033(4) 0.7706(3) 0.0700(3) 0.0624(8) Uani 1 1 d .
H12A H 0.1679 0.8034 0.1416 0.075 Uiso 1 1 calc R
H12B H 0.1146 0.6878 0.0340 0.075 Uiso 1 1 calc R
C15 C 0.9121(5) 0.4262(3) 0.3078(3) 0.0706(9) Uani 1 1 d .
H15A H 1.0081 0.4079 0.2728 0.106 Uiso 1 1 calc R
H15B H 0.8319 0.3445 0.3192 0.106 Uiso 1 1 calc R
H15C H 0.9653 0.4788 0.3860 0.106 Uiso 1 1 calc R
C17 C 0.3850(5) 0.3575(3) 0.1497(3) 0.0767(10) Uani 1 1 d .
H17A H 0.4627 0.3242 0.1064 0.115 Uiso 1 1 calc R
H17B H 0.3317 0.4180 0.1026 0.115 Uiso 1 1 calc R
H17C H 0.2889 0.2853 0.1616 0.115 Uiso 1 1 calc R
C13 C 0.2066(5) 0.8668(5) -0.0199(4) 0.0932(13) Uani 1 1 d .
H13A H 0.2890 0.9500 0.0181 0.140 Uiso 1 1 calc R
H13B H 0.0852 0.8780 -0.0483 0.140 Uiso 1 1 calc R
H13C H 0.2478 0.8356 -0.0884 0.140 Uiso 1 1 calc R
C10 C 0.7364(3) 0.7601(2) 0.1697(2) 0.0373(5) Uiso 1 1 d .

loop_
_atom_site_aniso_label
_atom_site_aniso_U_11
_atom_site_aniso_U_22
_atom_site_aniso_U_33
_atom_site_aniso_U_23
_atom_site_aniso_U_13
_atom_site_aniso_U_12
Cl1 0.0594(5) 0.0704(5) 0.0705(6) -0.0181(4) -0.0055(4) -0.0083(4)
O4 0.0412(10) 0.0594(11) 0.0462(10) 0.0072(9) 0.0085(8) 0.0161(8)
O2 0.0744(14) 0.0603(12) 0.0465(11) 0.0024(9) 0.0221(10) 0.0245(10)
C11 0.0423(13) 0.0423(13) 0.0374(13) -0.0036(10) 0.0100(10) 0.0079(11)
O3 0.0448(11) 0.0842(15) 0.0623(13) 0.0183(11) 0.0197(10) 0.0147(10)
C4 0.0453(13) 0.0339(11) 0.0312(12) 0.0031(9) 0.0067(10) 0.0071(10)
C5 0.0487(14) 0.0374(12) 0.0361(13) 0.0012(10) 0.0100(10) 0.0109(10)
C9 0.0416(12) 0.0381(12) 0.0330(12) -0.0012(9) 0.0091(9) 0.0090(10)
C7 0.0424(13) 0.0414(13) 0.0316(12) 0.0008(10) 0.0119(10) 0.0064(10)
C6 0.0608(16) 0.0340(12) 0.0338(13) -0.0048(10) 0.0052(11) 0.0077(11)
N1 0.0524(13) 0.0502(13) 0.0580(14) 0.0115(11) 0.0173(11) 0.0146(11)
C1 0.0505(15) 0.0337(12) 0.0454(14) 0.0007(10) 0.0014(11) 0.0015(11)
O1 0.0953(17) 0.0628(13) 0.0555(13) 0.0051(11) 0.0279(12) -0.0186(12)
C3 0.0470(14) 0.0489(14) 0.0354(13) -0.0039(11) 0.0093(10) 0.0064(11)
C14 0.0539(15) 0.0331(12) 0.0438(14) 0.0018(10) 0.0113(11) 0.0075(11)
C8 0.0459(13) 0.0368(12) 0.0304(12) 0.0033(9) 0.0074(10) 0.0061(10)
C2 0.0436(14) 0.0505(15) 0.0480(15) -0.0011(12) 0.0097(11) 0.0051(11)
C16 0.0568(16) 0.0429(14) 0.0448(15) -0.0007(11) 0.0149(12) 0.0008(12)
C12 0.0462(16) 0.075(2) 0.069(2) 0.0114(16) 0.0090(14) 0.0243(15)
C15 0.086(2) 0.0614(19) 0.075(2) 0.0235(17) 0.0178(18) 0.0360(18)
C17 0.079(2) 0.065(2) 0.059(2) -0.0147(16) 0.0042(16) -0.0173(17)
C13 0.080(3) 0.115(3) 0.101(3) 0.050(3) 0.021(2) 0.048(2)

loop_
_atom_type_symbol
_atom_type_description
_atom_type_scat_dispersion_real
_atom_type_scat_dispersion_imag
_atom_type_scat_source
C C 0.0033 0.0016 'International Tables Vol C Tables 4.2.6.8 and 6.1.1.4'
H H 0.0000 0.0000 'International Tables Vol C Tables 4.2.6.8 and 6.1.1.4'
N N 0.0061 0.0033 'International Tables Vol C Tables 4.2.6.8 and 6.1.1.4'
O O 0.0106 0.0060 'International Tables Vol C Tables 4.2.6.8 and 6.1.1.4'
Cl Cl 0.1484 0.1585 'International Tables Vol C Tables 4.2.6.8 and 6.1.1.4'

loop_
_geom_angle_atom_site_label_1
_geom_angle_atom_site_label_2
_geom_angle_atom_site_label_3
_geom_angle
C11 O4 C12 116.9(2)
O3 C11 O4 126.0(2)
O3 C11 C9 122.9(2)
O4 C11 C9 111.1(2)
C3 C4 C5 118.1(2)
C3 C4 C7 124.3(2)
C5 C4 C7 117.6(2)
C6 C5 C4 121.7(2)
C10 C9 C11 115.7(2)
C10 C9 C8 118.9(2)
C11 C9 C8 118.8(2)
C10 C9 C7 116.8(2)
C11 C9 C7 116.35(19)
C8 C9 C7 57.69(14)
C4 C7 C8 127.9(2)
C4 C7 C9 121.89(19)
C8 C7 C9 60.09(15)
C1 C6 C5 118.3(2)
C2 C1 C6 121.7(2)
C2 C1 Cl1 118.9(2)
C6 C1 Cl1 119.4(2)
C2 C3 C4 121.0(2)
O2 C14 C15 123.3(3)
O2 C14 C8 120.5(2)
C15 C14 C8 116.1(2)
C7 C8 C14 124.8(2)
C7 C8 C9 62.22(15)
C14 C8 C9 118.92(19)
C7 C8 C16 116.5(2)
C14 C8 C16 109.1(2)
C9 C8 C16 118.8(2)
C1 C2 C3 119.1(2)
O1 C16 C17 123.6(3)
O1 C16 C8 119.5(2)
C17 C16 C8 116.6(2)
O4 C12 C13 108.2(3)
N1 C10 C9 176.5(3)

loop_
_geom_bond_atom_site_label_1
_geom_bond_atom_site_label_2
_geom_bond_distance
Cl1 C1 1.742(3)
O4 C11 1.316(3)
O4 C12 1.454(3)
O2 C14 1.196(3)
C11 O3 1.195(3)
C11 C9 1.503(3)
C4 C3 1.387(3)
C4 C5 1.390(3)
C4 C7 1.486(3)
C5 C6 1.385(3)
C9 C10 1.446(3)
C9 C8 1.528(3)
C9 C7 1.560(3)
C7 C8 1.490(3)
C6 C1 1.378(4)
N1 C10 1.136(3)
C1 C2 1.374(4)
O1 C16 1.188(3)
C3 C2 1.387(4)
C14 C15 1.494(4)
C14 C8 1.527(3)
C8 C16 1.538(3)
C16 C17 1.501(4)
C12 C13 1.465(5)
